data_4503677
loop_
_publ_author_name
'Huang, Yong-Quan'
'Zhao, Xiao-Qing'
'Shi, Wei'
'Liu, Wen-Yong'
'Chen, Zhong-Lei'
'Cheng, Peng'
'Liao, Dai-Zheng'
'Yan, Shi-Ping'

_publ_section_title
;
 Anions-Directed Metal-Mediated Assemblies of Coordination Polymers Based
 on the Bis(4,4&#x2032;-bis-1,2,4-triazole) Ligand
;
_journal_issue 10
_journal_name_full 'Crystal Growth &amp; Design'
_journal_page_first 3652
_journal_paper_doi 10.1021/cg8002564
_journal_volume 8
_journal_year 2008
_chemical_formula_sum 'C8 H16 B2 Cu F8 N12 O4'
_chemical_formula_weight 581.49
_chemical_name_systematic
; 
 ? 
;
_space_group_IT_number 14
_symmetry_cell_setting monoclinic
_symmetry_space_group_name_Hall '-P 2yn'
_symmetry_space_group_name_H-M 'P 1 21/n 1'
_atom_sites_solution_hydrogens geom
_atom_sites_solution_primary direct
_atom_sites_solution_secondary difmap
_audit_creation_method SHELXL-97
_cell_angle_alpha 90.00
_cell_angle_beta 90.221(4)
_cell_angle_gamma 90.00
_cell_formula_units_Z 2
_cell_length_a 7.9693(18)
_cell_length_b 12.977(3)
_cell_length_c 10.267(2)
_cell_measurement_reflns_used 2306
_cell_measurement_temperature 294(2)
_cell_measurement_theta_max 27.78
_cell_measurement_theta_min 2.53
_cell_volume 1061.8(4)
_computing_cell_refinement 'Bruker SMART'
_computing_data_collection 'Bruker SMART'
_computing_data_reduction 'Bruker SAINT'
_computing_molecular_graphics 'Bruker SHELXTL'
_computing_publication_material 'Bruker SHELXTL'
_computing_structure_refinement 'SHELXL-97 (Sheldrick, 1997)'
_computing_structure_solution 'SHELXS-97 (Sheldrick, 1990)'
_diffrn_ambient_temperature 294(2)
_diffrn_measured_fraction_theta_full 0.999
_diffrn_measured_fraction_theta_max 0.999
_diffrn_measurement_device_type 'CCD area detector'
_diffrn_measurement_method 'phi and omega scans'
_diffrn_radiation_monochromator graphite
_diffrn_radiation_source 'fine-focus sealed tube'
_diffrn_radiation_type MoK\a
_diffrn_radiation_wavelength 0.71073
_diffrn_reflns_av_R_equivalents 0.0400
_diffrn_reflns_av_sigmaI/netI 0.0394
_diffrn_reflns_limit_h_max 8
_diffrn_reflns_limit_h_min -9
_diffrn_reflns_limit_k_max 15
_diffrn_reflns_limit_k_min -13
_diffrn_reflns_limit_l_max 12
_diffrn_reflns_limit_l_min -12
_diffrn_reflns_number 5278
_diffrn_reflns_theta_full 25.02
_diffrn_reflns_theta_max 25.02
_diffrn_reflns_theta_min 2.53
_exptl_absorpt_coefficient_mu 1.144
_exptl_absorpt_correction_T_max 1.000000
_exptl_absorpt_correction_T_min 0.792247
_exptl_absorpt_correction_type multi-scan
_exptl_absorpt_process_details SADABS
_exptl_crystal_density_diffrn 1.819
_exptl_crystal_density_meas ?
_exptl_crystal_density_method 'not measured'
_exptl_crystal_F_000 582
_exptl_crystal_size_max 0.20
_exptl_crystal_size_mid 0.16
_exptl_crystal_size_min 0.14
_refine_diff_density_max 1.042
_refine_diff_density_min -0.597
_refine_diff_density_rms 0.109
_refine_ls_extinction_method none
_refine_ls_goodness_of_fit_ref 1.159
_refine_ls_hydrogen_treatment constr
_refine_ls_matrix_type full
_refine_ls_number_parameters 197
_refine_ls_number_reflns 1879
_refine_ls_number_restraints 110
_refine_ls_restrained_S_all 1.254
_refine_ls_R_factor_all 0.0664
_refine_ls_R_factor_gt 0.0506
_refine_ls_shift/su_max 0.004
_refine_ls_shift/su_mean 0.000
_refine_ls_structure_factor_coef Fsqd
_refine_ls_weighting_details 'calc w=1/[\s^2^(Fo^2^)+(0.0737P)^2^+2.0679P] where P=(Fo^2^+2Fc^2^)/3'
_refine_ls_weighting_scheme calc
_refine_ls_wR_factor_gt 0.1356
_refine_ls_wR_factor_ref 0.1496
_reflns_number_gt 1485
_reflns_number_total 1879
_reflns_threshold_expression >2sigma(I)
_cod_data_source_file cg8002564_si_002.cif
_cod_data_source_block 060520b
_cod_depositor_comments
;
The following automatic conversions were performed:

'_symmetry_cell_setting' value 'Monoclinic' changed to 'monoclinic'
according to /home/saulius/struct/CIF-dictionaries/cif_core.dic
dictionary named 'cif_core.dic' version 2.4.1 from
2010-06-29.

'_exptl_absorpt_correction_type' value 'MULTI-SCAN'
changed to 'multi-scan' according to
/home/saulius/struct/CIF-dictionaries/cif_core.dic dictionary named
'cif_core.dic' version 2.4.1 from
2010-06-29.

'_refine_ls_hydrogen_treatment' value 'CONSTR' changed
to 'constr' according to
/home/saulius/struct/CIF-dictionaries/cif_core.dic dictionary named
'cif_core.dic' version 2.4.1 from 2010-06-29.

Automatic conversion script
Id: cif_fix_values 1715 2011-07-08 13:25:40Z adriana 

The following automatic conversions were performed:

'_exptl_crystal_density_meas' value 'none' was changed to '?' - the
value is perceived as not measured.

Automatic conversion script
Id: cif_fix_values 3008 2015-01-20 13:52:24Z robertas 
;
_cod_original_sg_symbol_H-M P2(1)/n
_cod_database_code 4503677

loop_
_symmetry_equiv_pos_as_xyz
'x, y, z'
'-x+1/2, y+1/2, -z+1/2'
'-x, -y, -z'
'x-1/2, -y-1/2, z-1/2'

loop_
_atom_site_label
_atom_site_type_symbol
_atom_site_fract_x
_atom_site_fract_y
_atom_site_fract_z
_atom_site_U_iso_or_equiv
_atom_site_adp_type
_atom_site_occupancy
_atom_site_symmetry_multiplicity
_atom_site_calc_flag
_atom_site_refinement_flags
_atom_site_disorder_assembly
_atom_site_disorder_group
Cu1 Cu 0.0000 1.0000 0.5000 0.02200(14) Uani 1 2 d S . .
O1 O 0.1691(4) 1.0380(2) 0.6859(3) 0.0486(8) Uani 1 1 d D . .
H1A H 0.1710 1.0010 0.7536 0.058 Uiso 1 1 d RD . .
H1B H 0.2546 1.0743 0.6689 0.058 Uiso 1 1 d RD . .
N1 N 0.1064(3) 0.86203(19) 0.4688(3) 0.0251(6) Uani 1 1 d . . .
N2 N 0.1804(4) 0.7992(2) 0.5628(3) 0.0349(8) Uani 1 1 d . . .
N3 N 0.1872(3) 0.72320(19) 0.3734(3) 0.0271(7) Uani 1 1 d . . .
N4 N 0.2148(3) 0.6520(2) 0.2768(3) 0.0274(7) Uani 1 1 d . . .
N5 N 0.1697(4) 0.5310(3) 0.1345(4) 0.0450(9) Uani 1 1 d . . .
N6 N 0.3340(3) 0.56460(19) 0.1255(3) 0.0255(6) Uani 1 1 d . . .
C1 C 0.1122(4) 0.8154(2) 0.3567(3) 0.0288(8) Uani 1 1 d . . .
H1 H 0.0714 0.8413 0.2783 0.035 Uiso 1 1 calc R . .
C2 C 0.2269(5) 0.7161(3) 0.5029(3) 0.0365(9) Uani 1 1 d . . .
H2 H 0.2794 0.6601 0.5421 0.044 Uiso 1 1 calc R . .
C3 C 0.1009(5) 0.5849(3) 0.2264(4) 0.0516(12) Uani 1 1 d . . .
H3 H -0.0098 0.5785 0.2537 0.062 Uiso 1 1 calc R . .
C4 C 0.3581(4) 0.6373(2) 0.2104(3) 0.0268(8) Uani 1 1 d . . .
H4 H 0.4577 0.6733 0.2231 0.032 Uiso 1 1 calc R . .
B1 B 0.2328(5) 0.8823(3) 1.0035(3) 0.0433(12) Uani 1 1 d D . .
F1 F 0.2364(10) 0.8826(6) 0.8731(5) 0.111(2) Uani 0.594(4) 1 d PDU A 1
F2 F 0.1946(9) 0.9744(4) 1.0580(8) 0.113(2) Uani 0.594(4) 1 d PDU A 1
F3 F 0.3847(7) 0.8583(6) 1.0559(7) 0.129(2) Uani 0.594(4) 1 d PDU A 1
F4 F 0.1001(6) 0.8229(4) 1.0436(5) 0.0790(17) Uani 0.594(4) 1 d PDU A 1
F1' F 0.1370(14) 0.9343(9) 0.9148(10) 0.150(4) Uani 0.406(4) 1 d PDU A 2
F2' F 0.2906(19) 0.9355(10) 1.1076(10) 0.175(4) Uani 0.406(4) 1 d PDU A 2
F3' F 0.3420(10) 0.8303(8) 0.9263(9) 0.114(3) Uani 0.406(4) 1 d PDU A 2
F4' F 0.1627(11) 0.7979(5) 1.0584(7) 0.073(2) Uani 0.406(4) 1 d PDU A 2
O2 O 0.4550(4) 0.1557(2) 0.6426(3) 0.0642(10) Uani 1 1 d D . .
H2A H 0.5113 0.1029 0.6188 0.077 Uiso 1 1 d RD . .
H2B H 0.4214 0.1950 0.5805 0.077 Uiso 1 1 d RD . .

loop_
_atom_site_aniso_label
_atom_site_aniso_U_11
_atom_site_aniso_U_22
_atom_site_aniso_U_33
_atom_site_aniso_U_23
_atom_site_aniso_U_13
_atom_site_aniso_U_12
Cu1 0.0305(3) 0.0122(2) 0.0233(3) 0.0012(2) 0.0133(2) 0.0016(2)
O1 0.0469(15) 0.0496(15) 0.0492(16) 0.0120(14) -0.0032(13) -0.0054(13)
N1 0.0333(14) 0.0157(12) 0.0265(13) 0.0013(11) 0.0143(11) 0.0006(11)
N2 0.0488(17) 0.0267(15) 0.0292(15) 0.0004(13) 0.0078(13) 0.0099(13)
N3 0.0347(14) 0.0163(12) 0.0304(14) -0.0038(12) 0.0138(12) 0.0040(11)
N4 0.0295(14) 0.0199(13) 0.0330(14) -0.0062(12) 0.0121(12) -0.0006(11)
N5 0.0337(16) 0.0398(16) 0.062(2) -0.0256(16) 0.0166(15) -0.0105(14)
N6 0.0278(13) 0.0180(13) 0.0308(14) -0.0041(12) 0.0108(11) -0.0017(11)
C1 0.0367(18) 0.0213(15) 0.0286(17) -0.0003(14) 0.0085(15) 0.0043(14)
C2 0.048(2) 0.0292(18) 0.0318(18) 0.0023(15) 0.0048(16) 0.0131(16)
C3 0.0329(19) 0.048(2) 0.074(3) -0.027(2) 0.0256(19) -0.0115(17)
C4 0.0275(16) 0.0214(15) 0.0317(17) -0.0040(14) 0.0099(13) -0.0004(13)
B1 0.050(3) 0.046(3) 0.033(2) 0.002(2) 0.000(2) -0.002(2)
F1 0.141(4) 0.124(4) 0.068(3) 0.027(3) 0.011(3) -0.009(4)
F2 0.122(4) 0.066(3) 0.152(4) -0.037(3) -0.015(4) 0.013(3)
F3 0.099(4) 0.141(4) 0.146(4) 0.010(4) -0.032(3) 0.035(3)
F4 0.067(3) 0.088(3) 0.082(3) -0.001(3) 0.022(2) -0.019(3)
F1' 0.161(6) 0.156(6) 0.133(6) 0.035(5) 0.010(5) 0.041(5)
F2' 0.180(6) 0.176(6) 0.168(6) -0.018(5) -0.018(5) -0.020(5)
F3' 0.091(4) 0.128(5) 0.124(5) 0.000(4) 0.036(4) 0.027(4)
F4' 0.097(5) 0.058(4) 0.062(4) 0.013(3) 0.000(3) -0.005(3)
O2 0.0539(18) 0.0489(18) 0.090(2) 0.0092(18) -0.0050(17) 0.0044(15)

loop_
_atom_type_symbol
_atom_type_description
_atom_type_scat_dispersion_real
_atom_type_scat_dispersion_imag
_atom_type_scat_source
C C 0.0033 0.0016 'International Tables Vol C Tables 4.2.6.8 and 6.1.1.4'
H H 0.0000 0.0000 'International Tables Vol C Tables 4.2.6.8 and 6.1.1.4'
B B 0.0013 0.0007 'International Tables Vol C Tables 4.2.6.8 and 6.1.1.4'
N N 0.0061 0.0033 'International Tables Vol C Tables 4.2.6.8 and 6.1.1.4'
O O 0.0106 0.0060 'International Tables Vol C Tables 4.2.6.8 and 6.1.1.4'
F F 0.0171 0.0103 'International Tables Vol C Tables 4.2.6.8 and 6.1.1.4'
Cu Cu 0.3201 1.2651 'International Tables Vol C Tables 4.2.6.8 and 6.1.1.4'

loop_
_geom_angle_atom_site_label_1
_geom_angle_atom_site_label_2
_geom_angle_atom_site_label_3
_geom_angle
_geom_angle_site_symmetry_1
_geom_angle_site_symmetry_3
N1 Cu1 N1 179.999(1) . 3_576
N1 Cu1 N6 90.56(10) . 4_576
N1 Cu1 N6 89.44(10) 3_576 4_576
N1 Cu1 N6 89.44(10) . 2
N1 Cu1 N6 90.56(10) 3_576 2
N6 Cu1 N6 179.998(1) 4_576 2
N1 Cu1 O1 85.73(11) . 3_576
N1 Cu1 O1 94.27(11) 3_576 3_576
N6 Cu1 O1 93.16(10) 4_576 3_576
N6 Cu1 O1 86.84(10) 2 3_576
N1 Cu1 O1 94.27(11) . .
N1 Cu1 O1 85.73(11) 3_576 .
N6 Cu1 O1 86.84(10) 4_576 .
N6 Cu1 O1 93.16(10) 2 .
O1 Cu1 O1 179.998(1) 3_576 .
Cu1 O1 H1A 123.3 . .
Cu1 O1 H1B 113.8 . .
H1A O1 H1B 118.3 . .
C1 N1 N2 108.9(3) . .
C1 N1 Cu1 124.9(2) . .
N2 N1 Cu1 126.1(2) . .
C2 N2 N1 106.2(3) . .
C1 N3 C2 106.5(3) . .
C1 N3 N4 125.2(3) . .
C2 N3 N4 128.3(3) . .
C4 N4 C3 106.4(3) . .
C4 N4 N3 126.8(3) . .
C3 N4 N3 126.7(3) . .
C3 N5 N6 106.4(3) . .
C4 N6 N5 108.8(3) . .
C4 N6 Cu1 129.1(2) . 2_545
N5 N6 Cu1 122.1(2) . 2_545
N1 C1 N3 108.5(3) . .
N1 C1 H1 125.8 . .
N3 C1 H1 125.8 . .
N2 C2 N3 109.8(3) . .
N2 C2 H2 125.1 . .
N3 C2 H2 125.1 . .
N5 C3 N4 109.8(3) . .
N5 C3 H3 125.1 . .
N4 C3 H3 125.1 . .
N6 C4 N4 108.6(3) . .
N6 C4 H4 125.7 . .
N4 C4 H4 125.7 . .
F1 B1 F2' 141.3(7) . .
F1 B1 F4' 115.4(5) . .
F2' B1 F4' 102.9(7) . .
F1 B1 F2 114.6(5) . .
F2' B1 F2 45.5(7) . .
F4' B1 F2 116.6(5) . .
F1 B1 F3 112.0(5) . .
F2' B1 F3 60.3(7) . .
F4' B1 F3 91.0(5) . .
F2 B1 F3 103.9(5) . .
F1 B1 F3' 53.3(5) . .
F2' B1 F3' 119.9(8) . .
F4' B1 F3' 96.2(6) . .
F2 B1 F3' 145.6(6) . .
F3 B1 F3' 63.0(5) . .
F1 B1 F1' 49.1(6) . .
F2' B1 F1' 117.6(9) . .
F4' B1 F1' 116.6(7) . .
F2 B1 F1' 73.4(6) . .
F3 B1 F1' 150.8(7) . .
F3' B1 F1' 102.4(7) . .
F1 B1 F4 108.7(5) . .
F2' B1 F4 108.1(7) . .
F4' B1 F4 26.0(4) . .
F2 B1 F4 101.3(5) . .
F3 B1 F4 116.0(5) . .
F3' B1 F4 113.1(6) . .
F1' B1 F4 92.7(6) . .
H2A O2 H2B 115.1 . .

loop_
_geom_bond_atom_site_label_1
_geom_bond_atom_site_label_2
_geom_bond_distance
_geom_bond_site_symmetry_2
Cu1 N1 2.008(3) .
Cu1 N1 2.008(3) 3_576
Cu1 N6 2.031(3) 4_576
Cu1 N6 2.031(3) 2
Cu1 O1 2.384(3) 3_576
Cu1 O1 2.384(3) .
O1 H1A 0.8445 .
O1 H1B 0.8470 .
N1 C1 1.301(4) .
N1 N2 1.393(4) .
N2 C2 1.295(5) .
N3 C1 1.348(4) .
N3 C2 1.369(4) .
N3 N4 1.374(4) .
N4 C4 1.346(4) .
N4 C3 1.359(5) .
N5 C3 1.298(5) .
N5 N6 1.384(4) .
N6 C4 1.298(4) .
N6 Cu1 2.031(3) 2_545
C1 H1 0.9300 .
C2 H2 0.9300 .
C3 H3 0.9300 .
C4 H4 0.9300 .
B1 F1 1.339(6) .
B1 F2' 1.351(9) .
B1 F4' 1.353(7) .
B1 F2 1.354(6) .
B1 F3 1.358(6) .
B1 F3' 1.359(7) .
B1 F1' 1.365(8) .
B1 F4 1.373(6) .
O2 H2A 0.8545 .
O2 H2B 0.8590 .

loop_
_geom_torsion_atom_site_label_1
_geom_torsion_atom_site_label_2
_geom_torsion_atom_site_label_3
_geom_torsion_atom_site_label_4
_geom_torsion
_geom_torsion_site_symmetry_1
_geom_torsion_site_symmetry_4
N1 Cu1 N1 C1 -158(6) 3_576 .
N6 Cu1 N1 C1 118.3(3) 4_576 .
N6 Cu1 N1 C1 -61.7(3) 2 .
O1 Cu1 N1 C1 25.2(3) 3_576 .
O1 Cu1 N1 C1 -154.8(3) . .
N1 Cu1 N1 N2 25(5) 3_576 .
N6 Cu1 N1 N2 -59.3(3) 4_576 .
N6 Cu1 N1 N2 120.7(3) 2 .
O1 Cu1 N1 N2 -152.5(3) 3_576 .
O1 Cu1 N1 N2 27.5(3) . .
C1 N1 N2 C2 -0.5(4) . .
Cu1 N1 N2 C2 177.5(2) . .
C1 N3 N4 C4 98.1(4) . .
C2 N3 N4 C4 -82.5(4) . .
C1 N3 N4 C3 -79.5(5) . .
C2 N3 N4 C3 99.9(5) . .
C3 N5 N6 C4 -0.6(4) . .
C3 N5 N6 Cu1 177.4(3) . 2_545
N2 N1 C1 N3 0.3(4) . .
Cu1 N1 C1 N3 -177.7(2) . .
C2 N3 C1 N1 0.1(4) . .
N4 N3 C1 N1 179.6(3) . .
N1 N2 C2 N3 0.5(4) . .
C1 N3 C2 N2 -0.4(4) . .
N4 N3 C2 N2 -179.9(3) . .
N6 N5 C3 N4 0.1(5) . .
C4 N4 C3 N5 0.4(5) . .
N3 N4 C3 N5 178.4(3) . .
N5 N6 C4 N4 0.9(4) . .
Cu1 N6 C4 N4 -176.9(2) 2_545 .
C3 N4 C4 N6 -0.8(4) . .
N3 N4 C4 N6 -178.8(3) . .
